data_7015908
loop_
_publ_author_name
'Li, Mengyuan'
'Liu, Bin'
'Wang, Bingwu'
'Wang, Zheming'
'Gao, Song'
'Kurmoo, Mohamedally'

_publ_section_title
;
 Erbium-formate frameworks templated by diammonium cations: syntheses,
 structures, structural transition and magnetic properties.
;
_journal_issue 22
_journal_name_full 'Dalton transactions (Cambridge, England : 2003)'
_journal_page_first 6038
_journal_page_last 6046
_journal_paper_doi 10.1039/c1dt10241a
_journal_volume 40
_journal_year 2011
_chemical_formula_sum 'C12 H22 Er2 N2 O16'
_chemical_formula_weight 784.84
_chemical_name_systematic
;
?
;
_space_group_IT_number 33
_symmetry_cell_setting orthorhombic
_symmetry_space_group_name_Hall 'P 2c -2n'
_symmetry_space_group_name_H-M 'P n a 21'
_atom_sites_solution_hydrogens geom
_atom_sites_solution_primary direct
_atom_sites_solution_secondary difmap
_audit_creation_method SHELXL-97
_cell_angle_alpha 90.00
_cell_angle_beta 90.00
_cell_angle_gamma 90.00
_cell_formula_units_Z 4
_cell_length_a 18.0939(3)
_cell_length_b 13.3115(2)
_cell_length_c 8.5775(2)
_cell_measurement_reflns_used 18843
_cell_measurement_temperature 160
_cell_measurement_theta_max 27.485
_cell_measurement_theta_min 3.395
_cell_volume 2065.95(7)
_computing_cell_refinement 'HKL Scalepack (Otwinowski & Minor, 1997)'
_computing_data_collection 'KappaCCD (Nonius B. V., 1998)'
_computing_data_reduction 'HKL Denzo (Otwinowski & Minor, 1997) & maXus (Mackay et al., 1998)'
_computing_molecular_graphics 'Bruker SHELXTL V5.1 (Sheldrick, 1998)'
_computing_publication_material 'SHELXL-97 (Sheldrick, 1997)'
_computing_structure_refinement 'SHELXL-97 (Sheldrick, 1997)'
_computing_structure_solution 'SHELXS-97 (Sheldrick, 1997)'
_diffrn_ambient_temperature 160
_diffrn_detector_area_resol_mean 9
_diffrn_measured_fraction_theta_full 0.986
_diffrn_measured_fraction_theta_max 0.986
_diffrn_measurement_device_type 'NONIUS KappaCCD'
_diffrn_measurement_method CCD
_diffrn_radiation_monochromator graphite
_diffrn_radiation_source 'fine-focus sealed tube'
_diffrn_radiation_type MoK\a
_diffrn_radiation_wavelength 0.71073
_diffrn_reflns_av_R_equivalents 0.0666
_diffrn_reflns_av_sigmaI/netI 0.0424
_diffrn_reflns_limit_h_max 23
_diffrn_reflns_limit_h_min -23
_diffrn_reflns_limit_k_max 17
_diffrn_reflns_limit_k_min -17
_diffrn_reflns_limit_l_max 11
_diffrn_reflns_limit_l_min -11
_diffrn_reflns_number 31386
_diffrn_reflns_theta_full 27.52
_diffrn_reflns_theta_max 27.52
_diffrn_reflns_theta_min 3.61
_diffrn_standards_decay_% 0
_exptl_absorpt_coefficient_mu 8.153
_exptl_absorpt_correction_T_max 0.327
_exptl_absorpt_correction_T_min 0.155
_exptl_absorpt_correction_type integration
_exptl_absorpt_process_details
;
Gaussian integration (Coppens, 1970)
;
_exptl_crystal_colour pink
_exptl_crystal_density_diffrn 2.523
_exptl_crystal_density_method 'not measured'
_exptl_crystal_description column
_exptl_crystal_F_000 1488
_exptl_crystal_size_max 0.34
_exptl_crystal_size_mid 0.18
_exptl_crystal_size_min 0.17
_refine_diff_density_max 1.305
_refine_diff_density_min -0.554
_refine_diff_density_rms 0.161
_refine_ls_abs_structure_details 'Flack H D (1983), Acta Cryst. A39, 876-881'
_refine_ls_abs_structure_Flack 0.00
_refine_ls_extinction_coef 174(13)
_refine_ls_extinction_expression Fc^*^=kFc[1+0.001xFc^2^\l^3^/sin(2\q)]^-1/4^
_refine_ls_extinction_method SHELXL
_refine_ls_goodness_of_fit_ref 1.113
_refine_ls_hydrogen_treatment constr
_refine_ls_matrix_type full
_refine_ls_number_parameters 285
_refine_ls_number_reflns 4684
_refine_ls_number_restraints 1
_refine_ls_restrained_S_all 1.113
_refine_ls_R_factor_all 0.0330
_refine_ls_R_factor_gt 0.0242
_refine_ls_shift/su_max 0.001
_refine_ls_shift/su_mean 0.000
_refine_ls_structure_factor_coef Fsqd
_refine_ls_weighting_details 'calc w=1/[\s^2^(Fo^2^)+(0.0391P)^2^+1.3053P] where P=(Fo^2^+2Fc^2^)/3'
_refine_ls_weighting_scheme calc
_refine_ls_wR_factor_gt 0.0679
_refine_ls_wR_factor_ref 0.0764
_reflns_number_gt 3800
_reflns_number_total 4684
_reflns_threshold_expression >2sigma(I)
_cod_data_source_file c1dt10241a.txt
_cod_data_source_block CCDC812093-1-at-160K
_cod_original_sg_symbol_H-M 'P na2(1)'
_cod_database_code 7015908

loop_
_symmetry_equiv_pos_as_xyz
'x, y, z'
'-x, -y, z+1/2'
'x+1/2, -y+1/2, z'
'-x+1/2, y+1/2, z+1/2'

loop_
_atom_site_label
_atom_site_type_symbol
_atom_site_fract_x
_atom_site_fract_y
_atom_site_fract_z
_atom_site_U_iso_or_equiv
_atom_site_adp_type
_atom_site_occupancy
_atom_site_symmetry_multiplicity
_atom_site_calc_flag
_atom_site_refinement_flags
_atom_site_disorder_assembly
_atom_site_disorder_group
Er1 Er 0.601024(16) 0.37458(3) 0.25264(4) 0.02263(14) Uani 1 1 d . . .
Er2 Er 0.393797(16) 0.12491(3) 0.75236(4) 0.02240(14) Uani 1 1 d . . .
O1 O 0.5639(3) 0.2941(5) 0.4811(10) 0.0380(16) Uani 1 1 d . . .
O2 O 0.4971(4) 0.2108(4) 0.6521(10) 0.0324(16) Uani 1 1 d . . .
O3 O 0.6480(3) 0.2057(4) 0.2333(11) 0.0388(18) Uani 1 1 d . . .
O4 O 0.6478(3) 0.0415(4) 0.2819(11) 0.043(2) Uani 1 1 d . . .
O5 O 0.7032(9) 0.3864(5) 0.4205(13) 0.040(2) Uani 1 1 d . . .
O6 O 0.7957(8) 0.3811(4) 0.5815(14) 0.036(2) Uani 1 1 d . . .
O7 O 0.7011(7) 0.3660(4) 0.0910(13) 0.032(2) Uani 1 1 d . . .
O8 O 0.7915(9) 0.3678(5) -0.0761(14) 0.042(3) Uani 1 1 d . . .
O9 O 0.6477(3) 0.5433(4) 0.2382(8) 0.0297(14) Uani 1 1 d . . .
O10 O 0.6475(3) 0.7076(4) 0.1959(8) 0.0303(15) Uani 1 1 d . . .
O11 O 0.5034(4) 0.4671(4) 0.3384(10) 0.0329(16) Uani 1 1 d . . .
O12 O 0.4343(3) 0.5532(4) 0.5077(9) 0.0327(14) Uani 1 1 d . . .
O13 O 0.5018(4) 0.2798(4) 0.1533(10) 0.0327(15) Uani 1 1 d . . .
O14 O 0.4271(3) 0.2159(4) -0.0269(9) 0.0347(15) Uani 1 1 d . . .
O15 O 0.4971(3) 0.0406(4) 0.8496(9) 0.0274(14) Uani 1 1 d . . .
O16 O 0.5719(3) -0.0372(5) 1.0164(10) 0.0376(16) Uani 1 1 d . . .
C1 C 0.5102(7) 0.2468(9) 0.5206(13) 0.027(2) Uani 1 1 d . . .
H1 H 0.4737 0.2357 0.4428 0.032 Uiso 1 1 calc R . .
C2 C 0.6155(5) 0.1186(7) 0.2629(18) 0.041(3) Uani 1 1 d . . .
H2 H 0.5631 0.1175 0.2694 0.049 Uiso 1 1 calc R . .
C3 C 0.7325(6) 0.3542(7) 0.5250(13) 0.041(2) Uiso 1 1 d . . .
H3 H 0.7079 0.3012 0.5778 0.050 Uiso 1 1 calc R . .
C4 C 0.7330(6) 0.3952(7) -0.0391(12) 0.039(2) Uani 1 1 d . . .
H4 H 0.7073 0.4405 -0.1055 0.047 Uiso 1 1 calc R . .
C5 C 0.6165(6) 0.6217(7) 0.2141(12) 0.035(3) Uani 1 1 d . . .
H5 H 0.5641 0.6198 0.2081 0.041 Uiso 1 1 calc R . .
C6 C 0.4932(8) 0.5069(10) 0.4672(16) 0.038(3) Uani 1 1 d . . .
H6 H 0.5320 0.5028 0.5415 0.045 Uiso 1 1 calc R . .
C7 C 0.4881(6) 0.2486(8) 0.0203(13) 0.026(2) Uani 1 1 d . . .
H7 H 0.5275 0.2496 -0.0528 0.031 Uiso 1 1 calc R . .
C8 C 0.5105(7) 0.0009(10) 0.9749(14) 0.034(3) Uani 1 1 d . . .
H8 H 0.4713 -0.0017 1.0484 0.041 Uiso 1 1 calc R . .
C9 C 0.8335(5) 0.5717(7) 0.1882(12) 0.044(2) Uani 1 1 d . . .
H9A H 0.7954 0.5997 0.1198 0.065 Uiso 1 1 calc R . .
H9B H 0.8535 0.5102 0.1417 0.065 Uiso 1 1 calc R . .
H9C H 0.8734 0.6209 0.2014 0.065 Uiso 1 1 calc R . .
C10 C 0.7751(6) 0.6408(6) 0.4276(12) 0.038(2) Uani 1 1 d . . .
H10A H 0.7482 0.6851 0.3544 0.045 Uiso 1 1 calc R . .
H10B H 0.8183 0.6780 0.4683 0.045 Uiso 1 1 calc R . .
C11 C 0.7243(6) 0.6106(7) 0.5625(13) 0.046(2) Uani 1 1 d . . .
H11A H 0.6808 0.5739 0.5216 0.055 Uiso 1 1 calc R . .
H11B H 0.7511 0.5657 0.6350 0.055 Uiso 1 1 calc R . .
C12 C 0.6678(6) 0.6809(8) 0.8014(12) 0.054(3) Uani 1 1 d . . .
H12A H 0.6219 0.6426 0.7891 0.080 Uiso 1 1 calc R . .
H12B H 0.6572 0.7444 0.8549 0.080 Uiso 1 1 calc R . .
H12C H 0.7031 0.6417 0.8631 0.080 Uiso 1 1 calc R . .
N1 N 0.8004(4) 0.5478(6) 0.3443(10) 0.0444(18) Uani 1 1 d . . .
H1A H 0.7608 0.5053 0.3309 0.053 Uiso 1 1 calc R . .
H1B H 0.8349 0.5151 0.4046 0.053 Uiso 1 1 calc R . .
N2 N 0.6997(4) 0.7021(5) 0.6463(9) 0.0397(17) Uani 1 1 d . . .
H2A H 0.7394 0.7446 0.6581 0.048 Uiso 1 1 calc R . .
H2B H 0.6649 0.7348 0.5866 0.048 Uiso 1 1 calc R . .

loop_
_atom_site_aniso_label
_atom_site_aniso_U_11
_atom_site_aniso_U_22
_atom_site_aniso_U_33
_atom_site_aniso_U_23
_atom_site_aniso_U_13
_atom_site_aniso_U_12
Er1 0.0250(2) 0.0217(2) 0.0212(2) 0.00022(11) 0.0014(3) 0.00015(14)
Er2 0.0250(2) 0.0212(2) 0.0210(2) -0.00049(11) 0.0064(3) -0.00031(14)
O1 0.034(3) 0.053(4) 0.027(3) 0.011(3) 0.000(3) -0.010(3)
O2 0.033(4) 0.032(3) 0.032(4) 0.006(3) 0.004(3) 0.003(3)
O3 0.029(3) 0.019(3) 0.068(5) 0.001(3) 0.001(4) -0.004(2)
O4 0.027(3) 0.028(3) 0.074(6) -0.008(3) -0.002(3) -0.003(2)
O5 0.046(5) 0.049(4) 0.024(5) -0.002(3) -0.002(4) -0.009(4)
O6 0.023(4) 0.044(4) 0.041(6) -0.018(3) -0.005(4) -0.015(3)
O7 0.023(4) 0.039(4) 0.034(5) 0.011(3) 0.012(3) 0.004(3)
O8 0.039(6) 0.045(5) 0.041(6) 0.008(3) 0.003(5) 0.008(3)
O9 0.029(3) 0.027(3) 0.033(3) -0.005(3) -0.005(3) -0.002(2)
O10 0.031(3) 0.018(3) 0.041(4) 0.000(2) 0.002(2) -0.005(2)
O11 0.030(4) 0.036(4) 0.033(4) -0.009(3) 0.006(3) 0.008(3)
O12 0.040(4) 0.029(3) 0.028(3) -0.002(3) 0.007(3) 0.008(2)
O13 0.035(4) 0.033(3) 0.030(4) -0.002(3) -0.002(3) -0.002(3)
O14 0.031(3) 0.041(3) 0.032(4) -0.016(3) 0.003(3) -0.002(3)
O15 0.030(3) 0.029(3) 0.023(3) 0.000(3) -0.002(3) 0.003(3)
O16 0.034(3) 0.051(4) 0.028(4) -0.002(3) -0.004(3) 0.013(3)
C1 0.026(6) 0.034(4) 0.020(4) 0.013(4) -0.003(4) 0.008(4)
C2 0.026(3) 0.034(5) 0.063(8) 0.007(4) -0.008(6) 0.006(4)
C4 0.054(5) 0.034(4) 0.030(5) -0.005(3) 0.003(4) 0.000(4)
C5 0.024(3) 0.041(6) 0.038(7) -0.023(4) -0.001(4) 0.009(4)
C6 0.033(6) 0.031(5) 0.049(7) 0.018(5) 0.009(6) 0.005(4)
C7 0.026(6) 0.029(4) 0.023(4) -0.012(4) 0.006(4) 0.006(4)
C8 0.030(7) 0.040(5) 0.032(6) -0.017(5) -0.003(5) 0.007(4)
C9 0.041(5) 0.049(5) 0.040(5) 0.006(4) 0.003(4) -0.007(4)
C10 0.051(5) 0.029(4) 0.034(5) 0.003(4) -0.004(4) -0.006(4)
C11 0.049(6) 0.046(5) 0.043(5) -0.011(4) -0.002(5) 0.001(4)
C12 0.044(5) 0.077(7) 0.039(5) 0.000(5) -0.006(4) -0.017(5)
N1 0.041(4) 0.054(5) 0.038(4) 0.001(4) 0.001(3) -0.010(3)
N2 0.034(4) 0.051(4) 0.035(4) 0.009(3) 0.000(3) -0.002(3)

loop_
_atom_type_symbol
_atom_type_description
_atom_type_scat_dispersion_real
_atom_type_scat_dispersion_imag
_atom_type_scat_source
C C 0.0033 0.0016 'International Tables Vol C Tables 4.2.6.8 and 6.1.1.4'
H H 0.0000 0.0000 'International Tables Vol C Tables 4.2.6.8 and 6.1.1.4'
N N 0.0061 0.0033 'International Tables Vol C Tables 4.2.6.8 and 6.1.1.4'
O O 0.0106 0.0060 'International Tables Vol C Tables 4.2.6.8 and 6.1.1.4'
Er Er -0.2586 4.9576 'International Tables Vol C Tables 4.2.6.8 and 6.1.1.4'

loop_
_exptl_crystal_face_index_h
_exptl_crystal_face_index_k
_exptl_crystal_face_index_l
_exptl_crystal_face_perp_dist
0 1 0 0.150
0 -1 0 0.190
1 0 2 0.080
-1 0 -2 0.090
-1 0 2 0.090
1 0 -2 0.090
1 -4 3 0.120
0 6 1 0.140

loop_
_geom_angle_atom_site_label_1
_geom_angle_atom_site_label_2
_geom_angle_atom_site_label_3
_geom_angle
_geom_angle_site_symmetry_1
_geom_angle_site_symmetry_3
_geom_angle_publ_flag
O11 Er1 O7 147.0(3) . . ?
O11 Er1 O1 75.7(3) . . ?
O7 Er1 O1 135.7(3) . . ?
O11 Er1 O5 112.1(3) . . ?
O7 Er1 O5 75.6(2) . . ?
O1 Er1 O5 75.1(3) . . ?
O11 Er1 O13 79.35(16) . . ?
O7 Er1 O13 111.0(3) . . ?
O1 Er1 O13 80.7(2) . . ?
O5 Er1 O13 149.1(3) . . ?
O11 Er1 O12 81.9(3) . 2_664 ?
O7 Er1 O12 72.5(3) . 2_664 ?
O1 Er1 O12 147.55(17) . 2_664 ?
O5 Er1 O12 136.1(3) . 2_664 ?
O13 Er1 O12 72.2(2) . 2_664 ?
O11 Er1 O9 77.5(2) . . ?
O7 Er1 O9 74.7(2) . . ?
O1 Er1 O9 125.0(3) . . ?
O5 Er1 O9 72.1(3) . . ?
O13 Er1 O9 138.7(2) . . ?
O12 Er1 O9 71.0(2) 2_664 . ?
O11 Er1 O3 143.3(2) . . ?
O7 Er1 O3 68.4(2) . . ?
O1 Er1 O3 74.4(3) . . ?
O5 Er1 O3 80.0(3) . . ?
O13 Er1 O3 75.2(2) . . ?
O12 Er1 O3 114.1(3) 2_664 . ?
O9 Er1 O3 138.1(2) . . ?
O6 Er2 O14 137.4(3) 3_455 1_556 ?
O6 Er2 O15 145.8(2) 3_455 . ?
O14 Er2 O15 75.6(2) 1_556 . ?
O6 Er2 O4 77.8(3) 3_455 2_655 ?
O14 Er2 O4 119.0(3) 1_556 2_655 ?
O15 Er2 O4 76.4(2) . 2_655 ?
O6 Er2 O2 113.3(3) 3_455 . ?
O14 Er2 O2 80.7(2) 1_556 . ?
O15 Er2 O2 74.25(15) . . ?
O4 Er2 O2 138.6(2) 2_655 . ?
O6 Er2 O8 78.2(2) 3_455 3_456 ?
O14 Er2 O8 71.1(3) 1_556 3_456 ?
O15 Er2 O8 115.1(4) . 3_456 ?
O4 Er2 O8 73.8(2) 2_655 3_456 ?
O2 Er2 O8 145.9(2) . 3_456 ?
O6 Er2 O10 70.4(2) 3_455 2_665 ?
O14 Er2 O10 76.2(2) 1_556 2_665 ?
O15 Er2 O10 140.2(2) . 2_665 ?
O4 Er2 O10 142.81(19) 2_655 2_665 ?
O2 Er2 O10 73.9(2) . 2_665 ?
O8 Er2 O10 81.0(3) 3_456 2_665 ?
O6 Er2 O16 69.4(3) 3_455 2_654 ?
O14 Er2 O16 149.98(16) 1_556 2_654 ?
O15 Er2 O16 82.0(2) . 2_654 ?
O4 Er2 O16 73.6(3) 2_655 2_654 ?
O2 Er2 O16 74.0(2) . 2_654 ?
O8 Er2 O16 137.8(3) 3_456 2_654 ?
O10 Er2 O16 111.1(3) 2_665 2_654 ?
C1 O1 Er1 135.1(7) . . ?
C1 O2 Er2 131.9(7) . . ?
C2 O3 Er1 130.3(6) . . ?
C2 O4 Er2 129.7(6) . 2_654 ?
C3 O5 Er1 146.4(11) . . ?
C3 O6 Er2 155.6(8) . 3 ?
C4 O7 Er1 148.1(9) . . ?
C4 O8 Er2 150.2(9) . 3_554 ?
C5 O9 Er1 130.8(6) . . ?
C5 O10 Er2 131.8(6) . 2_664 ?
C6 O11 Er1 129.4(7) . . ?
C6 O12 Er1 130.8(8) . 2_665 ?
C7 O13 Er1 131.7(7) . . ?
C7 O14 Er2 132.2(6) . 1_554 ?
C8 O15 Er2 132.9(7) . . ?
C8 O16 Er2 130.6(7) . 2_655 ?
O1 C1 O2 127.4(11) . . ?
O1 C1 H1 116.3 . . ?
O2 C1 H1 116.3 . . ?
O4 C2 O3 124.2(9) . . ?
O4 C2 H2 117.9 . . ?
O3 C2 H2 117.9 . . ?
O5 C3 O6 127.5(13) . . ?
O5 C3 H3 116.2 . . ?
O6 C3 H3 116.2 . . ?
O8 C4 O7 122.5(12) . . ?
O8 C4 H4 118.7 . . ?
O7 C4 H4 118.7 . . ?
O9 C5 O10 126.0(9) . . ?
O9 C5 H5 117.0 . . ?
O10 C5 H5 117.0 . . ?
O11 C6 O12 124.9(12) . . ?
O11 C6 H6 117.6 . . ?
O12 C6 H6 117.6 . . ?
O13 C7 O14 126.2(10) . . ?
O13 C7 H7 116.9 . . ?
O14 C7 H7 116.9 . . ?
O15 C8 O16 126.3(11) . . ?
O15 C8 H8 116.9 . . ?
O16 C8 H8 116.9 . . ?
N1 C9 H9A 109.5 . . ?
N1 C9 H9B 109.5 . . ?
H9A C9 H9B 109.5 . . ?
N1 C9 H9C 109.5 . . ?
H9A C9 H9C 109.5 . . ?
H9B C9 H9C 109.5 . . ?
N1 C10 C11 109.0(6) . . ?
N1 C10 H10A 109.9 . . ?
C11 C10 H10A 109.9 . . ?
N1 C10 H10B 109.9 . . ?
C11 C10 H10B 109.9 . . ?
H10A C10 H10B 108.3 . . ?
N2 C11 C10 109.3(7) . . ?
N2 C11 H11A 109.8 . . ?
C10 C11 H11A 109.8 . . ?
N2 C11 H11B 109.8 . . ?
C10 C11 H11B 109.8 . . ?
H11A C11 H11B 108.3 . . ?
N2 C12 H12A 109.5 . . ?
N2 C12 H12B 109.5 . . ?
H12A C12 H12B 109.5 . . ?
N2 C12 H12C 109.5 . . ?
H12A C12 H12C 109.5 . . ?
H12B C12 H12C 109.5 . . ?
C10 N1 C9 111.8(7) . . ?
C10 N1 H1A 109.3 . . ?
C9 N1 H1A 109.3 . . ?
C10 N1 H1B 109.3 . . ?
C9 N1 H1B 109.3 . . ?
H1A N1 H1B 107.9 . . ?
C12 N2 C11 113.4(7) . . ?
C12 N2 H2A 108.9 . . ?
C11 N2 H2A 108.9 . . ?
C12 N2 H2B 108.9 . . ?
C11 N2 H2B 108.9 . . ?
H2A N2 H2B 107.7 . . ?

loop_
_geom_bond_atom_site_label_1
_geom_bond_atom_site_label_2
_geom_bond_distance
_geom_bond_site_symmetry_2
_geom_bond_publ_flag
Er1 O11 2.276(6) . ?
Er1 O7 2.283(12) . ?
Er1 O1 2.332(8) . ?
Er1 O5 2.349(15) . ?
Er1 O13 2.354(6) . ?
Er1 O12 2.397(7) 2_664 ?
Er1 O9 2.402(6) . ?
Er1 O3 2.409(6) . ?
Er2 O6 2.303(13) 3_455 ?
Er2 O14 2.327(7) 1_556 ?
Er2 O15 2.335(6) . ?
Er2 O4 2.353(6) 2_655 ?
Er2 O2 2.354(6) . ?
Er2 O8 2.366(15) 3_456 ?
Er2 O10 2.401(6) 2_665 ?
Er2 O16 2.418(8) 2_654 ?
O1 C1 1.207(15) . ?
O2 C1 1.248(13) . ?
O3 C2 1.326(11) . ?
O4 C2 1.192(11) . ?
O4 Er2 2.353(6) 2_654 ?
O5 C3 1.126(16) . ?
O6 C3 1.293(16) . ?
O6 Er2 2.303(13) 3 ?
O7 C4 1.316(14) . ?
O8 C4 1.165(18) . ?
O8 Er2 2.366(15) 3_554 ?
O9 C5 1.205(10) . ?
O10 C5 1.282(11) . ?
O10 Er2 2.401(6) 2_664 ?
O11 C6 1.239(16) . ?
O12 C6 1.279(15) . ?
O12 Er1 2.397(7) 2_665 ?
O13 C7 1.239(13) . ?
O14 C7 1.254(14) . ?
O14 Er2 2.327(7) 1_554 ?
O15 C8 1.221(15) . ?
O16 C8 1.271(15) . ?
O16 Er2 2.418(8) 2_655 ?
C1 H1 0.9500 . ?
C2 H2 0.9500 . ?
C3 H3 0.9500 . ?
C4 H4 0.9500 . ?
C5 H5 0.9500 . ?
C6 H6 0.9500 . ?
C7 H7 0.9500 . ?
C8 H8 0.9500 . ?
C9 N1 1.502(11) . ?
C9 H9A 0.9800 . ?
C9 H9B 0.9800 . ?
C9 H9C 0.9800 . ?
C10 N1 1.501(11) . ?
C10 C11 1.531(14) . ?
C10 H10A 0.9900 . ?
C10 H10B 0.9900 . ?
C11 N2 1.483(11) . ?
C11 H11A 0.9900 . ?
C11 H11B 0.9900 . ?
C12 N2 1.478(12) . ?
C12 H12A 0.9800 . ?
C12 H12B 0.9800 . ?
C12 H12C 0.9800 . ?
N1 H1A 0.9200 . ?
N1 H1B 0.9200 . ?
N2 H2A 0.9200 . ?
N2 H2B 0.9200 . ?

loop_
_geom_hbond_atom_site_label_D
_geom_hbond_atom_site_label_H
_geom_hbond_atom_site_label_A
_geom_hbond_distance_DH
_geom_hbond_distance_HA
_geom_hbond_distance_DA
_geom_hbond_angle_DHA
_geom_hbond_site_symmetry_A
N1 H1A O5 0.92 2.04 2.852(14) 145.6 .
N1 H1A O9 0.92 2.25 2.909(10) 127.8 .
N1 H1B O6 0.92 2.45 3.011(13) 119.8 .
N1 H1B O16 0.92 2.06 2.967(11) 167.5 4_654
N2 H2A O3 0.92 2.20 2.855(10) 127.7 4_655
N2 H2A O7 0.92 2.03 2.865(12) 151.0 4_655
N2 H2B O8 0.92 2.39 2.920(11) 116.7 4_655
N2 H2B O14 0.92 2.04 2.943(10) 167.6 2_665
